data_1515399
loop_
_publ_author_name
'Fuchs, M. A.'
'Altesleben, C.'
'Staudt, S. C.'
'Walter, O.'
'Zevaco, T. A.'
'Dinjus, E.'

_publ_section_title
;
 New air-stable zinc complexes formed from cyanoacrylate- and
 methylenemalonate-based [N2O2]-ligands and their role as catalysts in
 epoxide--CO2 coupling
;
_journal_issue 6
_journal_name_full 'Catalysis Science &amp; Technology'
_journal_page_first 1658
_journal_paper_doi 10.1039/c4cy00125g
_journal_volume 4
_journal_year 2014
_chemical_formula_sum 'C28 H42 N2 O10 S2 Zn'
_chemical_formula_weight 696.12
_chemical_name_systematic
;
 ?
;
_space_group_crystal_system monoclinic
_space_group_IT_number 14
_space_group_name_Hall '-P 2ybc'
_space_group_name_H-M_alt 'P 1 21/c 1'
_symmetry_space_group_name_Hall '-P 2ybc'
_symmetry_space_group_name_H-M 'P 1 21/c 1'
_atom_sites_solution_hydrogens geom
_audit_creation_method SHELXL-2013
_cell_angle_alpha 90
_cell_angle_beta 97.0720(10)
_cell_angle_gamma 90
_cell_formula_units_Z 4
_cell_length_a 7.8991(5)
_cell_length_b 26.6878(18)
_cell_length_c 15.6509(11)
_cell_measurement_temperature 100(2)
_cell_volume 3274.3(4)
_computing_structure_refinement 'SHELXL-2013 (Sheldrick, 2013)'
_diffrn_ambient_temperature 100(2)
_diffrn_measured_fraction_theta_full 1.000
_diffrn_measured_fraction_theta_max 0.952
_diffrn_radiation_type MoK\a
_diffrn_radiation_wavelength 0.71073
_diffrn_reflns_av_R_equivalents 0.0238
_diffrn_reflns_av_unetI/netI 0.0501
_diffrn_reflns_Laue_measured_fraction_full 1.000
_diffrn_reflns_Laue_measured_fraction_max 0.952
_diffrn_reflns_limit_h_max 10
_diffrn_reflns_limit_h_min -10
_diffrn_reflns_limit_k_max 33
_diffrn_reflns_limit_k_min -33
_diffrn_reflns_limit_l_max 20
_diffrn_reflns_limit_l_min -20
_diffrn_reflns_number 15385
_diffrn_reflns_point_group_measured_fraction_full 1.000
_diffrn_reflns_point_group_measured_fraction_max 0.952
_diffrn_reflns_theta_full 25.000
_diffrn_reflns_theta_max 28.487
_diffrn_reflns_theta_min 1.517
_exptl_absorpt_coefficient_mu 0.933
_exptl_crystal_density_diffrn 1.412
_exptl_crystal_F_000 1464
_exptl_crystal_size_max 0.131
_exptl_crystal_size_mid 0.056
_exptl_crystal_size_min 0.053
_refine_diff_density_max 1.523
_refine_diff_density_min -1.650
_refine_diff_density_rms 0.121
_refine_ls_extinction_method none
_refine_ls_goodness_of_fit_ref 1.104
_refine_ls_hydrogen_treatment refU
_refine_ls_matrix_type full
_refine_ls_number_parameters 409
_refine_ls_number_reflns 7901
_refine_ls_number_restraints 18
_refine_ls_restrained_S_all 1.107
_refine_ls_R_factor_all 0.0829
_refine_ls_R_factor_gt 0.0637
_refine_ls_shift/su_max 0.001
_refine_ls_shift/su_mean 0.000
_refine_ls_structure_factor_coef Fsqd
_refine_ls_weighting_details
;
 w=1/[\s^2^(Fo^2^)+(0.0452P)^2^+22.4516P]
 where P=(Fo^2^+2Fc^2^)/3
;
_refine_ls_weighting_scheme calc
_refine_ls_wR_factor_gt 0.1765
_refine_ls_wR_factor_ref 0.1826
_reflns_Friedel_coverage 0.000
_reflns_number_gt 6230
_reflns_number_total 7901
_reflns_threshold_expression 'I > 2\s(I)'
_cod_data_source_file c4cy00125g1.cif
_cod_data_source_block mfit23
_cod_depositor_comments 'Adding full bibliography for 1515395--1515399.cif.'
_cod_database_code 1515399
_shelx_space_group_comment
;
The symmetry employed for this shelxl refinement is uniquely defined
by the following loop, which should always be used as a source of
symmetry information in preference to the above space-group names.
They are only intended as comments.
;
_shelx_estimated_absorpt_t_min 0.888
_shelx_estimated_absorpt_t_max 0.952
_shelxl_version_number 2013-2

loop_
_space_group_symop_operation_xyz
'x, y, z'
'-x, y+1/2, -z+1/2'
'-x, -y, -z'
'x, -y-1/2, z-1/2'

loop_
_atom_site_label
_atom_site_type_symbol
_atom_site_fract_x
_atom_site_fract_y
_atom_site_fract_z
_atom_site_U_iso_or_equiv
_atom_site_adp_type
_atom_site_occupancy
_atom_site_site_symmetry_order
_atom_site_calc_flag
_atom_site_refinement_flags_posn
_atom_site_refinement_flags_adp
_atom_site_refinement_flags_occupancy
_atom_site_disorder_assembly
_atom_site_disorder_group
Zn1 Zn 0.59772(7) 0.41010(2) -0.24706(3) 0.01907(14) Uani 1 1 d . . . . .
O1 O 0.6337(4) 0.45481(11) -0.1388(2) 0.0234(7) Uani 1 1 d . . . . .
O2 O 0.7128(5) 0.47947(11) -0.0043(2) 0.0257(7) Uani 1 1 d . . . . .
O3 O 0.7633(5) 0.41280(13) 0.1206(2) 0.0340(9) Uani 1 1 d . . . . .
O4 O 0.8160(5) 0.33596(13) 0.0746(2) 0.0302(8) Uani 1 1 d . . . . .
O5 O 0.6416(4) 0.45500(12) -0.3505(2) 0.0243(7) Uani 1 1 d . . . . .
O6 O 0.7327(5) 0.47789(12) -0.4737(2) 0.0274(7) Uani 1 1 d . . . . .
O7 O 0.8017(6) 0.40721(14) -0.5870(2) 0.0415(10) Uani 1 1 d . . . . .
O8 O 0.8364(6) 0.33173(14) -0.5257(3) 0.0393(10) Uani 1 1 d . . . . .
N1 N 0.5755(5) 0.35125(14) -0.3326(2) 0.0201(8) Uani 1 1 d . . . . .
N2 N 0.5802(5) 0.35065(13) -0.1625(2) 0.0180(7) Uani 1 1 d . . . . .
C1 C 0.5274(5) 0.30612(16) -0.2957(3) 0.0177(8) Uani 1 1 d . . . . .
C2 C 0.4723(6) 0.26274(17) -0.3426(3) 0.0242(10) Uani 1 1 d . . . . .
H2 H 0.4628 0.2637 -0.4037 0.032(11) Uiso 1 1 calc R U . . .
C3 C 0.4316(6) 0.21897(17) -0.3030(3) 0.0268(10) Uani 1 1 d . . . . .
C4 C 0.4378(6) 0.21774(17) -0.2126(3) 0.0269(10) Uani 1 1 d . . . . .
C5 C 0.4857(6) 0.26134(16) -0.1660(3) 0.0245(10) Uani 1 1 d . . . . .
H5 H 0.4868 0.2609 -0.1052 0.032(11) Uiso 1 1 calc R U . . .
C6 C 0.5317(6) 0.30534(16) -0.2052(3) 0.0203(9) Uani 1 1 d . . . . .
C7 C 0.3778(8) 0.17339(19) -0.3565(4) 0.0362(13) Uani 1 1 d . . . . .
H7A H 0.3745 0.1817 -0.4177 0.054(8) Uiso 1 1 calc R U . . .
H7B H 0.2643 0.1627 -0.3448 0.054(8) Uiso 1 1 calc R U . . .
H7C H 0.4598 0.1462 -0.3419 0.054(8) Uiso 1 1 calc R U . . .
C8 C 0.3957(8) 0.17047(19) -0.1663(4) 0.0403(14) Uani 1 1 d . . . . .
H8A H 0.3945 0.1777 -0.1050 0.054(8) Uiso 1 1 calc R U . . .
H8B H 0.4820 0.1449 -0.1730 0.054(8) Uiso 1 1 calc R U . . .
H8C H 0.2833 0.1582 -0.1909 0.054(8) Uiso 1 1 calc R U . . .
C9 C 0.6424(6) 0.35038(17) -0.4050(3) 0.0207(9) Uani 1 1 d . . . . .
H9 H 0.6539 0.3183 -0.4299 0.027(10) Uiso 1 1 calc R U . . .
C10 C 0.6995(6) 0.39158(18) -0.4504(3) 0.0227(9) Uani 1 1 d . . . . .
C11 C 0.6879(6) 0.44239(17) -0.4207(3) 0.0217(9) Uani 1 1 d . . . . .
C12 C 0.7790(6) 0.38014(18) -0.5276(3) 0.0245(10) Uani 1 1 d . . . . .
C13 C 0.7189(7) 0.52863(18) -0.4450(3) 0.0251(10) Uani 1 1 d . . . . .
H13A H 0.7884 0.5335 -0.3885 0.046(9) Uiso 1 1 calc R U . . .
H13B H 0.5987 0.5368 -0.4389 0.046(9) Uiso 1 1 calc R U . . .
C14 C 0.7839(8) 0.5621(2) -0.5126(4) 0.0385(13) Uani 1 1 d . . . . .
H14A H 0.9031 0.5538 -0.5177 0.056(8) Uiso 1 1 calc R U . . .
H14B H 0.7758 0.5973 -0.4955 0.056(8) Uiso 1 1 calc R U . . .
H14C H 0.7145 0.5568 -0.5682 0.056(8) Uiso 1 1 calc R U . . .
C15 C 0.9163(9) 0.3150(2) -0.5995(4) 0.0420(15) Uani 1 1 d . . . . .
H15A H 0.9886 0.3419 -0.6192 0.046(9) Uiso 1 1 calc R U . . .
H15B H 0.8285 0.3057 -0.6476 0.046(9) Uiso 1 1 calc R U . . .
C16 C 1.0233(10) 0.2701(3) -0.5700(5) 0.0541(18) Uani 1 1 d . . . . .
H16A H 1.1087 0.2797 -0.5220 0.056(8) Uiso 1 1 calc R U . . .
H16B H 1.0808 0.2575 -0.6177 0.056(8) Uiso 1 1 calc R U . . .
H16C H 0.9499 0.2437 -0.5510 0.056(8) Uiso 1 1 calc R U . . .
C17 C 0.6451(6) 0.35060(16) -0.0815(3) 0.0193(9) Uani 1 1 d . . . . .
H17 H 0.6614 0.3187 -0.0548 0.027(10) Uiso 1 1 calc R U . . .
C18 C 0.6936(6) 0.39251(16) -0.0293(3) 0.0197(9) Uani 1 1 d . . . . .
C19 C 0.6766(6) 0.44333(16) -0.0628(3) 0.0194(9) Uani 1 1 d . . . . .
C20 C 0.7582(6) 0.38366(17) 0.0614(3) 0.0228(9) Uani 1 1 d . . . . .
C21 C 0.6964(7) 0.53155(16) -0.0349(4) 0.0309(11) Uani 1 1 d . . . . .
H21A H 0.6818 0.5539 0.0142 0.054(10) Uiso 1 1 calc R U . . .
H21B H 0.5936 0.5347 -0.0776 0.054(10) Uiso 1 1 calc R U . . .
C22 C 0.8479(8) 0.5474(2) -0.0746(5) 0.0486(16) Uani 1 1 d . . . . .
H22A H 0.9511 0.5408 -0.0347 0.054(8) Uiso 1 1 calc R U . . .
H22B H 0.8401 0.5834 -0.0874 0.054(8) Uiso 1 1 calc R U . . .
H22C H 0.8530 0.5287 -0.1280 0.054(8) Uiso 1 1 calc R U . . .
C23 C 0.8690(7) 0.32389(19) 0.1641(3) 0.0320(12) Uani 1 1 d . . . . .
H23A H 0.7709 0.3261 0.1976 0.054(10) Uiso 1 1 calc R U . . .
H23B H 0.9583 0.3475 0.1891 0.054(10) Uiso 1 1 calc R U . . .
C24 C 0.9378(8) 0.2711(2) 0.1660(4) 0.0400(13) Uani 1 1 d . . . . .
H24A H 0.8536 0.2489 0.1342 0.054(8) Uiso 1 1 calc R U . . .
H24B H 0.9610 0.2598 0.2258 0.054(8) Uiso 1 1 calc R U . . .
H24C H 1.0437 0.2705 0.1393 0.054(8) Uiso 1 1 calc R U . . .
O9 O 0.3482(4) 0.44079(11) -0.2634(2) 0.0222(7) Uani 1 1 d D . . . .
S1 S 0.30262(16) 0.48928(4) -0.21963(8) 0.0214(3) Uani 0.95 1 d D . P A 1
S1X S 0.2980(10) 0.4886(3) -0.3092(7) 0.014(4) Uiso 0.05 1 d D . P A 2
C25 C 0.4279(6) 0.53721(16) -0.2614(3) 0.0264(10) Uani 1 1 d D . . . .
H25A H 0.5490 0.5313 -0.2419 0.043(8) Uiso 0.95 1 calc R U P A 1
H25B H 0.3945 0.5700 -0.2407 0.043(8) Uiso 0.95 1 calc R U P A 1
H25C H 0.4089 0.5366 -0.3244 0.043(8) Uiso 0.95 1 calc R U P A 1
H25D H 0.3559 0.5639 -0.2423 0.043(8) Uiso 0.05 1 calc R U P A 2
H25E H 0.4979 0.5508 -0.3035 0.043(8) Uiso 0.05 1 calc R U P A 2
H25F H 0.5022 0.5240 -0.2117 0.043(8) Uiso 0.05 1 calc R U P A 2
C26 C 0.1007(6) 0.50658(18) -0.2766(3) 0.0284(11) Uani 1 1 d D . . . .
H26A H 0.1101 0.5084 -0.3384 0.043(8) Uiso 0.95 1 calc R U P A 1
H26B H 0.0665 0.5394 -0.2563 0.043(8) Uiso 0.95 1 calc R U P A 1
H26C H 0.0150 0.4815 -0.2663 0.043(8) Uiso 0.95 1 calc R U P A 1
H26D H 0.0394 0.4767 -0.2609 0.043(8) Uiso 0.05 1 calc R U P A 2
H26E H 0.0325 0.5240 -0.3240 0.043(8) Uiso 0.05 1 calc R U P A 2
H26F H 0.1208 0.5290 -0.2267 0.043(8) Uiso 0.05 1 calc R U P A 2
S2 S 0.96849(15) 0.35353(4) -0.21821(9) 0.0267(3) Uani 1 1 d D . . . .
O10 O 0.8836(4) 0.40437(11) -0.2283(2) 0.0272(7) Uani 1 1 d D . . . .
C27 C 1.0948(7) 0.3483(2) -0.3043(4) 0.0383(13) Uani 1 1 d D . . . .
H27A H 1.0201 0.3455 -0.3589 0.041(7) Uiso 1 1 calc R U . . .
H27B H 1.1672 0.3185 -0.2958 0.041(7) Uiso 1 1 calc R U . . .
H27C H 1.1668 0.3782 -0.3056 0.041(7) Uiso 1 1 calc R U . . .
C28 C 1.1365(7) 0.3609(2) -0.1321(3) 0.0381(13) Uani 1 1 d D . . . .
H28A H 1.2105 0.3886 -0.1451 0.041(7) Uiso 1 1 calc R U . . .
H28B H 1.2034 0.3299 -0.1250 0.041(7) Uiso 1 1 calc R U . . .
H28C H 1.0880 0.3681 -0.0787 0.041(7) Uiso 1 1 calc R U . . .

loop_
_atom_site_aniso_label
_atom_site_aniso_U_11
_atom_site_aniso_U_22
_atom_site_aniso_U_33
_atom_site_aniso_U_23
_atom_site_aniso_U_13
_atom_site_aniso_U_12
Zn1 0.0249(3) 0.0133(2) 0.0192(3) -0.00011(19) 0.0035(2) 0.0011(2)
O1 0.0311(18) 0.0154(15) 0.0225(16) -0.0006(12) -0.0015(14) 0.0032(13)
O2 0.038(2) 0.0136(15) 0.0236(17) -0.0008(12) -0.0029(14) -0.0017(13)
O3 0.056(2) 0.0261(18) 0.0196(17) -0.0020(14) 0.0025(16) 0.0046(17)
O4 0.045(2) 0.0235(17) 0.0200(17) 0.0032(13) -0.0048(15) 0.0071(15)
O5 0.0317(19) 0.0197(15) 0.0226(16) 0.0037(13) 0.0080(14) 0.0041(13)
O6 0.038(2) 0.0206(16) 0.0247(17) 0.0016(13) 0.0090(15) -0.0007(14)
O7 0.067(3) 0.032(2) 0.029(2) 0.0081(16) 0.0201(19) 0.0068(19)
O8 0.060(3) 0.0280(19) 0.035(2) 0.0016(16) 0.026(2) 0.0115(18)
N1 0.023(2) 0.0169(17) 0.0202(18) -0.0001(14) 0.0035(15) 0.0012(14)
N2 0.0197(19) 0.0144(17) 0.0202(18) -0.0015(14) 0.0031(15) -0.0013(14)
C1 0.016(2) 0.0157(19) 0.021(2) -0.0027(16) 0.0043(17) 0.0012(16)
C2 0.023(2) 0.022(2) 0.028(2) -0.0053(18) 0.0043(19) -0.0012(18)
C3 0.023(2) 0.017(2) 0.041(3) -0.007(2) 0.008(2) -0.0017(17)
C4 0.024(2) 0.017(2) 0.040(3) -0.001(2) 0.009(2) -0.0031(18)
C5 0.025(2) 0.017(2) 0.032(3) 0.0017(18) 0.008(2) -0.0006(17)
C6 0.018(2) 0.0130(19) 0.030(2) 0.0015(17) 0.0052(18) 0.0000(16)
C7 0.041(3) 0.022(2) 0.047(3) -0.013(2) 0.012(3) -0.008(2)
C8 0.049(4) 0.020(2) 0.053(4) 0.003(2) 0.011(3) -0.007(2)
C9 0.022(2) 0.019(2) 0.020(2) -0.0014(17) 0.0014(17) 0.0018(17)
C10 0.023(2) 0.025(2) 0.020(2) -0.0004(18) 0.0048(18) 0.0026(18)
C11 0.019(2) 0.022(2) 0.024(2) 0.0028(18) 0.0013(18) 0.0015(17)
C12 0.026(2) 0.026(2) 0.020(2) 0.0022(18) 0.0009(19) 0.0011(19)
C13 0.031(3) 0.028(2) 0.016(2) 0.0057(18) 0.0042(19) 0.004(2)
C14 0.050(4) 0.028(3) 0.038(3) 0.004(2) 0.009(3) -0.009(2)
C15 0.060(4) 0.041(3) 0.029(3) -0.003(2) 0.023(3) 0.010(3)
C16 0.072(5) 0.046(4) 0.050(4) -0.004(3) 0.029(4) 0.021(3)
C17 0.020(2) 0.016(2) 0.024(2) 0.0029(17) 0.0090(17) 0.0024(16)
C18 0.021(2) 0.016(2) 0.023(2) -0.0009(17) 0.0074(18) 0.0006(16)
C19 0.020(2) 0.017(2) 0.021(2) -0.0004(17) 0.0043(17) 0.0014(16)
C20 0.028(2) 0.019(2) 0.022(2) 0.0019(17) 0.0056(19) -0.0022(18)
C21 0.044(3) 0.0064(19) 0.041(3) 0.0073(19) 0.000(2) 0.0016(19)
C22 0.041(4) 0.030(3) 0.074(5) 0.015(3) 0.003(3) -0.003(2)
C23 0.039(3) 0.028(3) 0.026(3) 0.007(2) -0.005(2) 0.006(2)
C24 0.046(3) 0.028(3) 0.044(3) 0.005(2) -0.002(3) 0.005(2)
O9 0.0231(17) 0.0150(14) 0.0288(17) -0.0027(13) 0.0041(14) 0.0033(12)
S1 0.0240(6) 0.0144(5) 0.0263(6) 0.0001(4) 0.0048(5) 0.0021(4)
C25 0.029(3) 0.016(2) 0.036(3) 0.0000(19) 0.011(2) 0.0007(18)
C26 0.023(2) 0.022(2) 0.040(3) 0.002(2) 0.004(2) 0.0037(18)
S2 0.0215(6) 0.0178(5) 0.0414(7) 0.0004(5) 0.0059(5) -0.0015(4)
O10 0.0252(18) 0.0161(15) 0.041(2) 0.0008(14) 0.0076(15) 0.0005(13)
C27 0.030(3) 0.033(3) 0.053(4) -0.011(3) 0.005(3) -0.003(2)
C28 0.036(3) 0.040(3) 0.037(3) 0.003(2) 0.001(2) 0.005(2)

loop_
_atom_type_symbol
_atom_type_description
_atom_type_scat_dispersion_real
_atom_type_scat_dispersion_imag
_atom_type_scat_source
C C 0.0033 0.0016 'International Tables Vol C Tables 4.2.6.8 and 6.1.1.4'
H H 0.0000 0.0000 'International Tables Vol C Tables 4.2.6.8 and 6.1.1.4'
N N 0.0061 0.0033 'International Tables Vol C Tables 4.2.6.8 and 6.1.1.4'
O O 0.0106 0.0060 'International Tables Vol C Tables 4.2.6.8 and 6.1.1.4'
S S 0.1246 0.1234 'International Tables Vol C Tables 4.2.6.8 and 6.1.1.4'
Zn Zn 0.2839 1.4301 'International Tables Vol C Tables 4.2.6.8 and 6.1.1.4'

loop_
_geom_angle_atom_site_label_1
_geom_angle_atom_site_label_2
_geom_angle_atom_site_label_3
_geom_angle
N1 Zn1 O1 165.46(14)
N1 Zn1 O5 86.70(14)
O1 Zn1 O5 106.69(13)
N1 Zn1 N2 79.89(14)
O1 Zn1 N2 86.09(13)
O5 Zn1 N2 164.94(14)
N1 Zn1 O9 102.28(14)
O1 Zn1 O9 84.71(13)
O5 Zn1 O9 85.69(13)
N2 Zn1 O9 103.74(14)
N1 Zn1 O10 92.12(14)
O1 Zn1 O10 84.11(13)
O5 Zn1 O10 83.10(13)
N2 Zn1 O10 90.53(13)
O9 Zn1 O10 161.19(11)
C19 O1 Zn1 129.9(3)
C19 O2 C21 117.1(4)
C20 O4 C23 114.0(4)
C11 O5 Zn1 128.8(3)
C11 O6 C13 116.0(4)
C12 O8 C15 116.7(4)
C9 N1 C1 119.9(4)
C9 N1 Zn1 124.5(3)
C1 N1 Zn1 113.1(3)
C17 N2 C6 120.6(4)
C17 N2 Zn1 124.6(3)
C6 N2 Zn1 112.8(3)
N1 C1 C2 124.8(4)
N1 C1 C6 116.7(4)
C2 C1 C6 118.5(4)
C3 C2 C1 122.4(5)
C3 C2 H2 118.8
C1 C2 H2 118.8
C2 C3 C4 119.3(4)
C2 C3 C7 119.9(5)
C4 C3 C7 120.8(4)
C5 C4 C3 118.5(4)
C5 C4 C8 120.3(5)
C3 C4 C8 121.2(4)
C6 C5 C4 122.6(5)
C6 C5 H5 118.7
C4 C5 H5 118.7
C5 C6 N2 125.7(4)
C5 C6 C1 118.6(4)
N2 C6 C1 115.7(4)
C3 C7 H7A 109.5
C3 C7 H7B 109.5
H7A C7 H7B 109.5
C3 C7 H7C 109.5
H7A C7 H7C 109.5
H7B C7 H7C 109.5
C4 C8 H8A 109.5
C4 C8 H8B 109.5
H8A C8 H8B 109.5
C4 C8 H8C 109.5
H8A C8 H8C 109.5
H8B C8 H8C 109.5
N1 C9 C10 127.6(4)
N1 C9 H9 116.2
C10 C9 H9 116.2
C9 C10 C11 122.2(4)
C9 C10 C12 116.7(4)
C11 C10 C12 121.0(4)
O5 C11 O6 119.0(4)
O5 C11 C10 125.2(4)
O6 C11 C10 115.8(4)
O7 C12 O8 120.1(5)
O7 C12 C10 129.1(5)
O8 C12 C10 110.8(4)
O6 C13 C14 106.9(4)
O6 C13 H13A 110.3
C14 C13 H13A 110.3
O6 C13 H13B 110.3
C14 C13 H13B 110.3
H13A C13 H13B 108.6
C13 C14 H14A 109.5
C13 C14 H14B 109.5
H14A C14 H14B 109.5
C13 C14 H14C 109.5
H14A C14 H14C 109.5
H14B C14 H14C 109.5
O8 C15 C16 106.5(5)
O8 C15 H15A 110.4
C16 C15 H15A 110.4
O8 C15 H15B 110.4
C16 C15 H15B 110.4
H15A C15 H15B 108.6
C15 C16 H16A 109.5
C15 C16 H16B 109.5
H16A C16 H16B 109.5
C15 C16 H16C 109.5
H16A C16 H16C 109.5
H16B C16 H16C 109.5
N2 C17 C18 127.4(4)
N2 C17 H17 116.3
C18 C17 H17 116.3
C17 C18 C19 121.6(4)
C17 C18 C20 118.1(4)
C19 C18 C20 120.3(4)
O1 C19 O2 119.4(4)
O1 C19 C18 125.5(4)
O2 C19 C18 115.0(4)
O3 C20 O4 120.6(4)
O3 C20 C18 127.8(4)
O4 C20 C18 111.6(4)
O2 C21 C22 111.4(4)
O2 C21 H21A 109.3
C22 C21 H21A 109.3
O2 C21 H21B 109.3
C22 C21 H21B 109.3
H21A C21 H21B 108.0
C21 C22 H22A 109.5
C21 C22 H22B 109.5
H22A C22 H22B 109.5
C21 C22 H22C 109.5
H22A C22 H22C 109.5
H22B C22 H22C 109.5
O4 C23 C24 106.7(4)
O4 C23 H23A 110.4
C24 C23 H23A 110.4
O4 C23 H23B 110.4
C24 C23 H23B 110.4
H23A C23 H23B 108.6
C23 C24 H24A 109.5
C23 C24 H24B 109.5
H24A C24 H24B 109.5
C23 C24 H24C 109.5
H24A C24 H24C 109.5
H24B C24 H24C 109.5
S1X O9 Zn1 125.2(4)
S1 O9 Zn1 122.65(19)
O9 S1 C26 103.9(2)
O9 S1 C25 105.7(2)
C26 S1 C25 97.6(2)
O9 S1X C25 108.6(6)
O9 S1X C26 106.6(6)
C25 S1X C26 99.6(5)
S1 C25 H25A 109.5
S1 C25 H25B 109.5
H25A C25 H25B 109.5
S1 C25 H25C 109.5
H25A C25 H25C 109.5
H25B C25 H25C 109.5
S1X C25 H25D 109.5
S1X C25 H25E 109.5
H25D C25 H25E 109.5
S1X C25 H25F 109.5
H25D C25 H25F 109.5
H25E C25 H25F 109.5
S1 C26 H26A 109.5
S1 C26 H26B 109.5
H26A C26 H26B 109.5
S1 C26 H26C 109.5
H26A C26 H26C 109.5
H26B C26 H26C 109.5
S1X C26 H26D 109.5
S1X C26 H26E 109.5
H26D C26 H26E 109.5
S1X C26 H26F 109.5
H26D C26 H26F 109.5
H26E C26 H26F 109.5
O10 S2 C27 105.9(2)
O10 S2 C28 105.0(2)
C27 S2 C28 98.4(3)
S2 O10 Zn1 120.00(18)
S2 C27 H27A 109.5
S2 C27 H27B 109.5
H27A C27 H27B 109.5
S2 C27 H27C 109.5
H27A C27 H27C 109.5
H27B C27 H27C 109.5
S2 C28 H28A 109.5
S2 C28 H28B 109.5
H28A C28 H28B 109.5
S2 C28 H28C 109.5
H28A C28 H28C 109.5
H28B C28 H28C 109.5

loop_
_geom_bond_atom_site_label_1
_geom_bond_atom_site_label_2
_geom_bond_distance
Zn1 N1 2.057(4)
Zn1 O1 2.064(3)
Zn1 O5 2.077(3)
Zn1 N2 2.081(4)
Zn1 O9 2.121(3)
Zn1 O10 2.247(3)
O1 C19 1.234(5)
O2 C19 1.336(5)
O2 C21 1.471(5)
O3 C20 1.206(6)
O4 C20 1.359(6)
O4 C23 1.448(6)
O5 C11 1.246(6)
O6 C11 1.336(5)
O6 C13 1.435(6)
O7 C12 1.208(6)
O8 C12 1.368(6)
O8 C15 1.453(6)
N1 C9 1.307(6)
N1 C1 1.408(6)
N2 C17 1.308(6)
N2 C6 1.411(5)
C1 C2 1.410(6)
C1 C6 1.413(6)
C2 C3 1.379(7)
C2 H2 0.9500
C3 C4 1.410(7)
C3 C7 1.508(7)
C4 C5 1.400(7)
C4 C8 1.512(7)
C5 C6 1.394(6)
C5 H5 0.9500
C7 H7A 0.9800
C7 H7B 0.9800
C7 H7C 0.9800
C8 H8A 0.9800
C8 H8B 0.9800
C8 H8C 0.9800
C9 C10 1.413(6)
C9 H9 0.9500
C10 C11 1.440(6)
C10 C12 1.461(6)
C13 C14 1.522(7)
C13 H13A 0.9900
C13 H13B 0.9900
C14 H14A 0.9800
C14 H14B 0.9800
C14 H14C 0.9800
C15 C16 1.506(9)
C15 H15A 0.9900
C15 H15B 0.9900
C16 H16A 0.9800
C16 H16B 0.9800
C16 H16C 0.9800
C17 C18 1.411(6)
C17 H17 0.9500
C18 C19 1.455(6)
C18 C20 1.467(6)
C21 C22 1.477(8)
C21 H21A 0.9900
C21 H21B 0.9900
C22 H22A 0.9800
C22 H22B 0.9800
C22 H22C 0.9800
C23 C24 1.508(7)
C23 H23A 0.9900
C23 H23B 0.9900
C24 H24A 0.9800
C24 H24B 0.9800
C24 H24C 0.9800
O9 S1X 1.494(8)
O9 S1 1.528(3)
S1 C26 1.789(4)
S1 C25 1.789(4)
S1X C25 1.762(8)
S1X C26 1.764(8)
C25 H25A 0.9800
C25 H25B 0.9800
C25 H25C 0.9800
C25 H25D 0.9800
C25 H25E 0.9800
C25 H25F 0.9800
C26 H26A 0.9800
C26 H26B 0.9800
C26 H26C 0.9800
C26 H26D 0.9800
C26 H26E 0.9800
C26 H26F 0.9800
S2 O10 1.513(3)
S2 C27 1.778(5)
S2 C28 1.783(5)
C27 H27A 0.9800
C27 H27B 0.9800
C27 H27C 0.9800
C28 H28A 0.9800
C28 H28B 0.9800
C28 H28C 0.9800
